data_4113249
loop_
_publ_author_name
'Piotr Pi\;atek'
'Vincent M. Lynch'
'Jonathan L. Sessler'

_publ_section_title
;
 Calix[4]pyrrole[2]carbazole: A New Kind of Expanded Calixpyrrole
;
_journal_name_full 'Journal of the American Chemical Society'
_journal_page_first 16073
_journal_page_last 16076
_journal_paper_doi 10.1021/ja045218q
_journal_volume 126
_journal_year 2004
_chemical_formula_sum 'C74 H89 Cl2 N7 O2'
_chemical_formula_weight 1179.42
_chemical_name_systematic
; 
 ? 
;
_space_group_IT_number 14
_symmetry_cell_setting monoclinic
_symmetry_space_group_name_Hall '-P 2ybc'
_symmetry_space_group_name_H-M 'P 1 21/c 1'
_atom_sites_solution_hydrogens geom
_atom_sites_solution_primary direct
_atom_sites_solution_secondary difmap
_audit_creation_method SHELXL-97
_cell_angle_alpha 90.00
_cell_angle_beta 99.712(1)
_cell_angle_gamma 90.00
_cell_formula_units_Z 4
_cell_length_a 12.7630(2)
_cell_length_b 15.7570(3)
_cell_length_c 35.1400(7)
_cell_measurement_temperature 153(2)
_cell_volume 6965.6(2)
_computing_cell_refinement 'Collect software, Nonius B.V. 1998'
_computing_data_collection 'Collect software, Nonius B.V. 1998'
_computing_data_reduction
;
DENZO and Scalepack (Otwinoski and Minor, 1997)
;
_computing_molecular_graphics 'XP SHELXTL/PC, Siemens Analytical'
_computing_structure_refinement 'XL SHELXTL/PC, Siemens Analytical'
_computing_structure_solution
;

SIR97 - Altomare A., Burla M.C., Camalli M., Cascarano G.L., Giacovazzo C., 
Guagliardi A., Moliterni A.G.G., Polidori G.,Spagna R.
;
_diffrn_ambient_temperature 153(2)
_diffrn_measured_fraction_theta_full 0.963
_diffrn_measured_fraction_theta_max 0.963
_diffrn_measurement_device_type 'Nonius Kappa CCD'
_diffrn_measurement_method \w-scans
_diffrn_radiation_monochromator graphite
_diffrn_radiation_source 'fine-focus sealed tube'
_diffrn_radiation_type MoK\a
_diffrn_radiation_wavelength 0.71073
_diffrn_reflns_av_R_equivalents 0.0571
_diffrn_reflns_av_sigmaI/netI 0.1212
_diffrn_reflns_limit_h_max 15
_diffrn_reflns_limit_h_min -15
_diffrn_reflns_limit_k_max 18
_diffrn_reflns_limit_k_min -18
_diffrn_reflns_limit_l_max 41
_diffrn_reflns_limit_l_min -41
_diffrn_reflns_number 19614
_diffrn_reflns_theta_full 25.00
_diffrn_reflns_theta_max 25.00
_diffrn_reflns_theta_min 2.92
_exptl_absorpt_coefficient_mu 0.142
_exptl_absorpt_correction_type none
_exptl_crystal_colour colorless
_exptl_crystal_density_diffrn 1.125
_exptl_crystal_description prisms
_exptl_crystal_F_000 2528
_exptl_crystal_size_max 0.30
_exptl_crystal_size_mid 0.26
_exptl_crystal_size_min 0.15
_refine_diff_density_max 0.996
_refine_diff_density_min -0.303
_refine_diff_density_rms 0.084
_refine_ls_extinction_coef 0.0026(3)
_refine_ls_extinction_expression Fc^*^=kFc[1+0.001xFc^2^\l^3^/sin(2\q)]^-1/4^
_refine_ls_extinction_method SHELXL
_refine_ls_goodness_of_fit_ref 2.623
_refine_ls_hydrogen_treatment mixed
_refine_ls_matrix_type full
_refine_ls_number_parameters 770
_refine_ls_number_reflns 11813
_refine_ls_number_restraints 78
_refine_ls_restrained_S_all 2.638
_refine_ls_R_factor_all 0.1930
_refine_ls_R_factor_gt 0.1038
_refine_ls_shift/su_max 0.011
_refine_ls_shift/su_mean 0.001
_refine_ls_structure_factor_coef Fsqd
_refine_ls_weighting_details 'calc w=1/[\s^2^(Fo^2^)+(0.02P)^2^] where P=(Fo^2^+2Fc^2^)/3'
_refine_ls_weighting_scheme calc
_refine_ls_wR_factor_gt 0.2047
_refine_ls_wR_factor_ref 0.2126
_reflns_number_gt 5809
_reflns_number_total 11813
_reflns_threshold_expression >2sigma(I)
_cod_data_source_file ja045218qsi20040808_012741.cif
_cod_data_source_block carb2
_cod_database_code 4113249

loop_
_symmetry_equiv_pos_as_xyz
'x, y, z'
'-x, y+1/2, -z+1/2'
'-x, -y, -z'
'x, -y-1/2, z-1/2'

loop_
_atom_site_label
_atom_site_type_symbol
_atom_site_fract_x
_atom_site_fract_y
_atom_site_fract_z
_atom_site_U_iso_or_equiv
_atom_site_adp_type
_atom_site_occupancy
_atom_site_symmetry_multiplicity
_atom_site_calc_flag
_atom_site_refinement_flags
_atom_site_disorder_assembly
_atom_site_disorder_group
O1A O 0.6900(3) 0.2353(2) 0.14860(10) 0.0424(11) Uani 1 1 d . . .
O2A O 0.7473(3) 0.3526(2) 0.12749(10) 0.0412(11) Uani 1 1 d . . .
C1A C 0.6254(6) 0.2595(5) 0.0839(2) 0.036(3) Uani 0.50 1 d PGU A 1
C2A C 0.6375(7) 0.3008(5) 0.0500(3) 0.069(5) Uani 0.50 1 d PGU A 1
C3A C 0.5677(8) 0.2840(6) 0.0160(2) 0.073(4) Uani 0.50 1 d PGU A 1
C4A C 0.4858(7) 0.2258(6) 0.0159(2) 0.096(5) Uani 0.50 1 d PGU A 1
C5A C 0.4736(6) 0.1845(5) 0.0499(3) 0.072(4) Uani 0.50 1 d PGU A 1
C6A C 0.5434(6) 0.2013(5) 0.0839(2) 0.044(3) Uani 0.50 1 d PGU A 1
H2AA H 0.6941 0.3410 0.0500 0.052 Uiso 0.50 1 d PG A 1
H3AA H 0.5761 0.3125 -0.0074 0.052 Uiso 0.50 1 d PG A 1
H4AA H 0.4376 0.2142 -0.0075 0.052 Uiso 0.50 1 d PG A 1
H5AA H 0.4170 0.1444 0.0498 0.052 Uiso 0.50 1 d PG A 1
H6AA H 0.5350 0.1728 0.1073 0.052 Uiso 0.50 1 d PG A 1
C7A C 0.7023(4) 0.2854(4) 0.12147(16) 0.0347(15) Uani 1 1 d U A 1
C1B C 0.6905(7) 0.2518(6) 0.0808(2) 0.058(4) Uani 0.50 1 d PGU B 2
C2B C 0.6858(8) 0.3075(5) 0.0499(3) 0.072(5) Uani 0.50 1 d PGU B 2
C3B C 0.6746(8) 0.2762(6) 0.0124(3) 0.112(6) Uani 0.50 1 d PGU B 2
C4B C 0.6680(7) 0.1892(7) 0.0059(2) 0.099(5) Uani 0.50 1 d PGU B 2
C5B C 0.6727(6) 0.1335(5) 0.0368(3) 0.083(5) Uani 0.50 1 d PGU B 2
C6B C 0.6840(6) 0.1648(6) 0.0743(2) 0.074(4) Uani 0.50 1 d PGU B 2
H2BA H 0.6904 0.3676 0.0544 0.089 Uiso 0.50 1 d PG B 2
H3BA H 0.6713 0.3147 -0.0089 0.089 Uiso 0.50 1 d PG B 2
H4BA H 0.6602 0.1676 -0.0200 0.089 Uiso 0.50 1 d PG B 2
H5BA H 0.6682 0.0734 0.0323 0.089 Uiso 0.50 1 d PG B 2
H6BA H 0.6872 0.1263 0.0956 0.089 Uiso 0.50 1 d PG B 2
N1 N 0.9123(3) 0.4376(3) 0.09592(11) 0.0292(11) Uani 1 1 d . . .
H1N H 0.8673 0.4065 0.1074 0.035 Uiso 1 1 d R . .
N2 N 0.9521(3) 0.2392(2) 0.12215(12) 0.0309(12) Uani 1 1 d . . .
H2N H 0.9514 0.2832 0.1385 0.037 Uiso 1 1 d R . .
N3 N 0.8696(3) 0.2334(3) 0.20674(12) 0.0335(12) Uani 1 1 d . . .
H3N H 0.8325 0.2625 0.1869 0.040 Uiso 1 1 d R . .
N4 N 0.6444(3) 0.3064(2) 0.21661(11) 0.0287(12) Uani 1 1 d . . .
H4N H 0.6707 0.2926 0.1952 0.034 Uiso 1 1 d R . .
N5 N 0.5044(3) 0.3908(2) 0.13856(11) 0.0295(12) Uani 1 1 d . . .
H5N H 0.5640 0.4128 0.1523 0.035 Uiso 1 1 d R . .
N6 N 0.6764(3) 0.5153(2) 0.10409(10) 0.0246(11) Uani 1 1 d . . .
H6N H 0.6967 0.4625 0.1119 0.029 Uiso 1 1 d R . .
C1 C 0.9226(4) 0.5256(3) 0.09887(14) 0.0229(13) Uani 1 1 d . . .
C2 C 0.9993(4) 0.5469(3) 0.07786(14) 0.0305(14) Uani 1 1 d . . .
H2 H 1.0236 0.6038 0.0748 0.037 Uiso 1 1 d R . .
C3 C 1.0359(4) 0.4730(3) 0.06147(14) 0.0330(14) Uani 1 1 d . . .
H3 H 1.0900 0.4701 0.0455 0.040 Uiso 1 1 d R . .
C4 C 0.9812(4) 0.4053(3) 0.07278(15) 0.0282(14) Uani 1 1 d . . .
C5 C 0.9846(4) 0.3171(3) 0.06164(15) 0.0288(14) Uani 1 1 d . . .
C6 C 1.0066(4) 0.2992(3) 0.02557(16) 0.0414(16) Uani 1 1 d . . .
H6 H 1.0223 0.3460 0.0100 0.050 Uiso 1 1 d R . .
C7 C 1.0134(5) 0.2163(4) 0.01005(18) 0.0581(19) Uani 1 1 d . . .
C8 C 0.9887(5) 0.1477(4) 0.0334(2) 0.060(2) Uani 1 1 d . . .
H8 H 0.9870 0.0911 0.0232 0.071 Uiso 1 1 d R . .
C9 C 0.9687(4) 0.1627(3) 0.06954(18) 0.0392(16) Uani 1 1 d . . .
C10 C 0.9673(4) 0.2451(3) 0.08408(16) 0.0332(15) Uani 1 1 d . . .
C11 C 0.9380(4) 0.1540(3) 0.13126(16) 0.0301(15) Uani 1 1 d . . .
C12 C 0.9452(4) 0.1051(3) 0.09839(16) 0.0384(16) Uani 1 1 d . . .
C13 C 0.9309(5) 0.0189(3) 0.09862(18) 0.0533(19) Uani 1 1 d . . .
H13 H 0.9389 -0.0135 0.0762 0.064 Uiso 1 1 d R . .
C14 C 0.9099(5) -0.0203(3) 0.1319(2) 0.0498(19) Uani 1 1 d . . .
C15 C 0.9090(4) 0.0284(3) 0.16535(16) 0.0392(16) Uani 1 1 d . . .
H15 H 0.8971 0.0008 0.1886 0.047 Uiso 1 1 d R . .
C16 C 0.9237(4) 0.1146(3) 0.16633(17) 0.0365(15) Uani 1 1 d . . .
C17 C 0.9259(4) 0.1600(3) 0.20277(16) 0.0313(15) Uani 1 1 d . . .
C18 C 0.9744(4) 0.1374(3) 0.23948(18) 0.0413(16) Uani 1 1 d . . .
H18 H 1.0194 0.0889 0.2461 0.050 Uiso 1 1 d R . .
C19 C 0.9456(4) 0.1974(3) 0.26562(16) 0.0369(16) Uani 1 1 d . . .
H19 H 0.9689 0.1981 0.2931 0.044 Uiso 1 1 d R . .
C20 C 0.8791(4) 0.2584(3) 0.24482(16) 0.0342(15) Uani 1 1 d . . .
C21 C 0.8270(4) 0.3362(3) 0.25802(14) 0.0291(14) Uani 1 1 d . . .
C22 C 0.7065(5) 0.3267(3) 0.25121(17) 0.0361(15) Uani 1 1 d . . .
C23 C 0.6353(5) 0.3426(3) 0.27607(17) 0.0470(17) Uani 1 1 d . . .
H23 H 0.6544 0.3583 0.3027 0.056 Uiso 1 1 d R . .
C24 C 0.5298(4) 0.3304(3) 0.25557(17) 0.0405(16) Uani 1 1 d . . .
H24 H 0.4642 0.3360 0.2653 0.049 Uiso 1 1 d R . .
C25 C 0.5394(4) 0.3082(3) 0.21933(15) 0.0281(14) Uani 1 1 d . . .
C26 C 0.4576(4) 0.2875(3) 0.18695(15) 0.0301(14) Uani 1 1 d . . .
C27 C 0.3805(4) 0.2253(3) 0.19122(15) 0.0404(16) Uani 1 1 d . . .
H27 H 0.3867 0.1958 0.2154 0.048 Uiso 1 1 d R . .
C28 C 0.2936(4) 0.2040(3) 0.16234(18) 0.0418(16) Uani 1 1 d . . .
C29 C 0.2825(4) 0.2485(3) 0.12724(17) 0.0410(16) Uani 1 1 d . . .
H29 H 0.2230 0.2367 0.1073 0.049 Uiso 1 1 d R . .
C30 C 0.3568(4) 0.3093(3) 0.12139(15) 0.0294(14) Uani 1 1 d . . .
C31 C 0.4440(4) 0.3262(3) 0.15077(16) 0.0266(13) Uani 1 1 d . . .
C32 C 0.4576(4) 0.4168(3) 0.10102(16) 0.0320(14) Uani 1 1 d . . .
C33 C 0.3637(4) 0.3662(3) 0.08994(16) 0.0332(15) Uani 1 1 d . . .
C34 C 0.2988(4) 0.3822(4) 0.05451(15) 0.0365(15) Uani 1 1 d . . .
H34 H 0.2357 0.3489 0.0470 0.044 Uiso 1 1 d R . .
C35 C 0.3251(4) 0.4456(4) 0.03097(15) 0.0373(16) Uani 1 1 d . . .
C36 C 0.4152(4) 0.4929(3) 0.04203(14) 0.0331(15) Uani 1 1 d . . .
H36 H 0.4306 0.5376 0.0252 0.040 Uiso 1 1 d R . .
C37 C 0.4843(4) 0.4813(3) 0.07676(15) 0.0302(14) Uani 1 1 d . . .
C38 C 0.5728(4) 0.5400(3) 0.08810(14) 0.0316(14) Uani 1 1 d . . .
C39 C 0.5787(4) 0.6253(3) 0.08092(15) 0.0392(16) Uani 1 1 d . . .
H39 H 0.5193 0.6595 0.0697 0.047 Uiso 1 1 d R . .
C40 C 0.6838(4) 0.6557(3) 0.09287(14) 0.0381(16) Uani 1 1 d . . .
H40 H 0.7099 0.7125 0.0914 0.046 Uiso 1 1 d R . .
C41 C 0.7433(4) 0.5852(3) 0.10634(13) 0.0259(14) Uani 1 1 d . . .
C42 C 0.8619(4) 0.5777(3) 0.12290(14) 0.0233(13) Uani 1 1 d . . .
C43 C 1.0398(6) 0.2037(4) -0.03034(18) 0.086(3) Uani 1 1 d . . .
H43A H 1.0371 0.1445 -0.0368 0.129 Uiso 1 1 d R . .
H43B H 0.9916 0.2345 -0.0494 0.129 Uiso 1 1 d R . .
H43C H 1.1107 0.2245 -0.0297 0.129 Uiso 1 1 d R . .
C44 C 0.8863(5) -0.1159(3) 0.13237(17) 0.077(2) Uani 1 1 d . . .
H44A H 0.8914 -0.1404 0.1077 0.116 Uiso 1 1 d R . .
H44B H 0.9369 -0.1426 0.1521 0.116 Uiso 1 1 d R . .
H44C H 0.8158 -0.1244 0.1378 0.116 Uiso 1 1 d R . .
C45 C 0.8511(4) 0.4110(3) 0.23405(14) 0.0427(16) Uani 1 1 d . . .
H45A H 0.8234 0.4010 0.2073 0.064 Uiso 1 1 d R . .
H45B H 0.8202 0.4618 0.2424 0.064 Uiso 1 1 d R . .
H45C H 0.9269 0.4174 0.2374 0.064 Uiso 1 1 d R . .
C46 C 0.8684(4) 0.3515(3) 0.30098(14) 0.0484(18) Uani 1 1 d . . .
H46A H 0.8502 0.3036 0.3154 0.073 Uiso 1 1 d R . .
H46B H 0.9443 0.3575 0.3047 0.073 Uiso 1 1 d R . .
H46C H 0.8375 0.4019 0.3097 0.073 Uiso 1 1 d R . .
C47 C 0.2133(4) 0.1379(4) 0.16970(17) 0.071(2) Uani 1 1 d . . .
H47A H 0.2355 0.1147 0.1951 0.107 Uiso 1 1 d R . .
H47B H 0.1444 0.1634 0.1682 0.107 Uiso 1 1 d R . .
H47C H 0.2098 0.0933 0.1509 0.107 Uiso 1 1 d R . .
C48 C 0.2557(4) 0.4625(4) -0.00740(14) 0.0580(19) Uani 1 1 d . . .
H48A H 0.2851 0.5086 -0.0201 0.087 Uiso 1 1 d R . .
H48B H 0.2540 0.4123 -0.0229 0.087 Uiso 1 1 d R . .
H48C H 0.1849 0.4768 -0.0039 0.087 Uiso 1 1 d R . .
C49 C 0.8743(4) 0.5397(3) 0.16386(13) 0.0295(14) Uani 1 1 d . . .
H49A H 0.9484 0.5354 0.1746 0.044 Uiso 1 1 d R . .
H49B H 0.8393 0.5749 0.1802 0.044 Uiso 1 1 d R . .
H49C H 0.8429 0.4842 0.1621 0.044 Uiso 1 1 d R . .
C50 C 0.9079(4) 0.6678(3) 0.12644(14) 0.0368(15) Uani 1 1 d . . .
H50A H 0.9000 0.6922 0.1011 0.055 Uiso 1 1 d R . .
H50B H 0.8707 0.7020 0.1424 0.055 Uiso 1 1 d R . .
H50C H 0.9820 0.6655 0.1375 0.055 Uiso 1 1 d R . .
N1C N 1.3327(3) 0.5684(3) 0.19262(14) 0.0444(13) Uani 1 1 d . . .
C1C C 1.2790(4) 0.4827(3) 0.18219(16) 0.0442(17) Uani 1 1 d . . .
H1CA H 1.3118 0.4409 0.2002 0.053 Uiso 1 1 d R . .
H1CB H 1.2919 0.4672 0.1570 0.053 Uiso 1 1 d R . .
C2C C 1.1602(4) 0.4808(3) 0.18218(16) 0.0419(16) Uani 1 1 d . . .
H2CA H 1.1247 0.5095 0.1595 0.050 Uiso 1 1 d R . .
H2CB H 1.1459 0.5112 0.2044 0.050 Uiso 1 1 d R . .
C3C C 1.1194(4) 0.3917(3) 0.18296(17) 0.0487(18) Uani 1 1 d . . .
H3CA H 1.1477 0.3585 0.1642 0.058 Uiso 1 1 d R . .
H3CB H 1.0434 0.3921 0.1759 0.058 Uiso 1 1 d R . .
C4C C 1.1494(4) 0.3467(4) 0.22134(19) 0.078(2) Uani 1 1 d . . .
H4CA H 1.1219 0.2899 0.2205 0.117 Uiso 1 1 d R . .
H4CB H 1.2255 0.3452 0.2283 0.117 Uiso 1 1 d R . .
H4CC H 1.1201 0.3791 0.2401 0.117 Uiso 1 1 d R . .
C5C C 1.2783(4) 0.6372(3) 0.16584(17) 0.0485(18) Uani 1 1 d . . .
H5CA H 1.3096 0.6913 0.1734 0.058 Uiso 1 1 d R . .
H5CB H 1.2049 0.6392 0.1687 0.058 Uiso 1 1 d R . .
C6C C 1.2817(4) 0.6238(4) 0.12327(18) 0.063(2) Uani 1 1 d . . .
H6CA H 1.2423 0.5739 0.1140 0.076 Uiso 1 1 d R . .
H6CB H 1.3544 0.6165 0.1202 0.076 Uiso 1 1 d R . .
C7C C 1.2328(5) 0.7027(4) 0.1006(2) 0.071(2) Uani 1 1 d . . .
H7CA H 1.2709 0.7524 0.1109 0.085 Uiso 1 1 d R . .
H7CB H 1.1598 0.7088 0.1036 0.085 Uiso 1 1 d R . .
C8C C 1.2325(6) 0.6942(5) 0.0586(3) 0.139(4) Uani 1 1 d . . .
H8CA H 1.2026 0.7434 0.0447 0.208 Uiso 1 1 d R . .
H8CB H 1.3057 0.6885 0.0558 0.208 Uiso 1 1 d R . .
H8CC H 1.1939 0.6446 0.0484 0.208 Uiso 1 1 d R . .
C9C C 1.4495(4) 0.5589(3) 0.18830(16) 0.0486(18) Uani 1 1 d . . .
H9CA H 1.4515 0.5383 0.1627 0.058 Uiso 1 1 d R . .
H9CB H 1.4830 0.5174 0.2064 0.058 Uiso 1 1 d R . .
C10C C 1.5137(4) 0.6404(4) 0.19439(17) 0.0564(19) Uani 1 1 d . . .
H10A H 1.5011 0.6671 0.2177 0.068 Uiso 1 1 d R . .
H10B H 1.4913 0.6783 0.1732 0.068 Uiso 1 1 d R . .
C11C C 1.6313(4) 0.6244(4) 0.19684(17) 0.0596(19) Uani 1 1 d . . .
H11A H 1.6426 0.5941 0.1742 0.072 Uiso 1 1 d R . .
H11B H 1.6542 0.5890 0.2189 0.072 Uiso 1 1 d R . .
C12C C 1.6980(4) 0.7048(4) 0.20077(18) 0.078(2) Uani 1 1 d . . .
H12A H 1.7722 0.6922 0.2025 0.117 Uiso 1 1 d R . .
H12B H 1.6749 0.7396 0.1785 0.117 Uiso 1 1 d R . .
H12C H 1.6866 0.7345 0.2236 0.117 Uiso 1 1 d R . .
C13C C 1.3247(4) 0.5962(3) 0.23443(17) 0.0489(17) Uani 1 1 d . . .
H13B H 1.2520 0.6097 0.2356 0.059 Uiso 1 1 d R . .
H13C H 1.3663 0.6468 0.2402 0.059 Uiso 1 1 d R . .
C14C C 1.3658(5) 0.5316(4) 0.26455(17) 0.060(2) Uani 1 1 d . . .
H14A H 1.4374 0.5154 0.2630 0.072 Uiso 1 1 d R . .
H14B H 1.3211 0.4823 0.2606 0.072 Uiso 1 1 d R . .
C15C C 1.3597(5) 0.5691(4) 0.3034(2) 0.071(2) Uani 1 1 d . . .
H15B H 1.2880 0.5858 0.3044 0.085 Uiso 1 1 d R . .
H15C H 1.4038 0.6188 0.3068 0.085 Uiso 1 1 d R . .
C16C C 1.3975(7) 0.5047(4) 0.3374(2) 0.121(3) Uani 1 1 d . . .
H16A H 1.3942 0.5298 0.3620 0.182 Uiso 1 1 d R . .
H16B H 1.3527 0.4554 0.3339 0.182 Uiso 1 1 d R . .
H16C H 1.4694 0.4886 0.3363 0.182 Uiso 1 1 d R . .

loop_
_atom_site_aniso_label
_atom_site_aniso_U_11
_atom_site_aniso_U_22
_atom_site_aniso_U_33
_atom_site_aniso_U_23
_atom_site_aniso_U_13
_atom_site_aniso_U_12
O1A 0.046(2) 0.036(2) 0.044(3) 0.002(2) 0.005(2) 0.003(2)
O2A 0.026(2) 0.028(2) 0.067(3) -0.007(2) -0.002(2) -0.0083(19)
C1A 0.048(7) 0.037(6) 0.025(6) -0.002(5) 0.012(6) 0.006(6)
C2A 0.081(9) 0.058(8) 0.079(9) -0.007(7) 0.040(7) 0.006(7)
C3A 0.092(8) 0.080(8) 0.051(7) 0.018(6) 0.024(7) 0.008(7)
C4A 0.111(9) 0.093(8) 0.072(8) -0.014(7) -0.019(7) 0.011(7)
C5A 0.079(8) 0.064(7) 0.072(8) -0.031(6) 0.014(7) 0.010(6)
C6A 0.036(6) 0.048(6) 0.042(6) -0.016(5) -0.007(5) -0.009(5)
C7A 0.032(4) 0.045(4) 0.028(4) 0.008(3) 0.009(3) 0.016(3)
C1B 0.068(8) 0.050(7) 0.052(8) 0.009(6) 0.001(6) 0.010(7)
C2B 0.105(9) 0.061(8) 0.057(8) 0.015(7) 0.028(7) -0.013(7)
C3B 0.139(10) 0.107(9) 0.085(9) 0.004(8) 0.004(8) 0.002(8)
C4B 0.112(9) 0.109(9) 0.075(8) -0.038(7) 0.011(7) -0.012(8)
C5B 0.068(7) 0.114(8) 0.053(7) 0.028(7) -0.028(6) -0.055(7)
C6B 0.079(8) 0.067(8) 0.075(8) -0.005(6) 0.010(6) 0.004(7)
N1 0.034(3) 0.028(3) 0.025(3) 0.006(2) 0.004(2) -0.007(2)
N2 0.037(3) 0.018(3) 0.037(3) -0.004(2) 0.001(2) 0.002(2)
N3 0.042(3) 0.028(3) 0.025(3) 0.007(2) -0.007(2) 0.001(2)
N4 0.030(3) 0.039(3) 0.015(3) -0.003(2) -0.001(2) -0.006(2)
N5 0.028(3) 0.035(3) 0.024(3) -0.008(2) -0.003(2) 0.000(2)
N6 0.023(2) 0.028(3) 0.021(3) 0.001(2) -0.002(2) 0.002(2)
C1 0.024(3) 0.020(3) 0.024(3) -0.002(3) 0.003(3) -0.003(3)
C2 0.028(3) 0.029(4) 0.034(4) -0.003(3) 0.005(3) -0.006(3)
C3 0.029(3) 0.035(4) 0.037(4) 0.002(3) 0.012(3) 0.003(3)
C4 0.026(3) 0.027(4) 0.032(4) 0.004(3) 0.007(3) 0.006(3)
C5 0.039(4) 0.026(4) 0.020(4) -0.010(3) 0.000(3) 0.009(3)
C6 0.056(4) 0.028(4) 0.040(4) 0.003(3) 0.006(3) 0.000(3)
C7 0.086(5) 0.045(5) 0.045(5) -0.003(4) 0.015(4) 0.015(4)
C8 0.091(5) 0.028(4) 0.057(5) -0.002(4) 0.005(4) 0.020(4)
C9 0.060(4) 0.026(4) 0.030(4) -0.008(3) 0.002(3) 0.006(3)
C10 0.047(4) 0.034(4) 0.017(4) -0.004(3) 0.002(3) 0.008(3)
C11 0.031(3) 0.017(3) 0.040(4) 0.001(3) -0.001(3) 0.003(3)
C12 0.056(4) 0.025(4) 0.031(4) -0.001(3) -0.002(3) 0.006(3)
C13 0.080(5) 0.020(4) 0.055(5) -0.009(3) -0.003(4) 0.010(4)
C14 0.056(4) 0.016(3) 0.068(5) 0.006(4) -0.015(4) -0.005(3)
C15 0.048(4) 0.021(3) 0.045(4) 0.010(3) -0.001(3) 0.005(3)
C16 0.035(4) 0.034(4) 0.039(4) 0.001(3) -0.001(3) 0.000(3)
C17 0.024(3) 0.027(4) 0.039(4) 0.010(3) -0.007(3) -0.002(3)
C18 0.028(3) 0.036(4) 0.058(5) 0.013(3) 0.002(3) 0.007(3)
C19 0.028(3) 0.046(4) 0.034(4) 0.014(3) -0.003(3) -0.006(3)
C20 0.027(3) 0.043(4) 0.030(4) 0.005(3) -0.002(3) -0.007(3)
C21 0.034(4) 0.031(4) 0.023(4) 0.006(3) 0.007(3) -0.008(3)
C22 0.051(4) 0.032(4) 0.031(4) 0.013(3) 0.024(3) 0.001(3)
C23 0.066(5) 0.036(4) 0.036(4) 0.007(3) -0.001(4) -0.006(3)
C24 0.033(4) 0.042(4) 0.045(4) 0.005(3) 0.002(3) 0.000(3)
C25 0.034(4) 0.032(3) 0.018(4) -0.001(3) 0.005(3) -0.002(3)
C26 0.026(3) 0.025(3) 0.042(4) 0.001(3) 0.014(3) 0.003(3)
C27 0.035(4) 0.048(4) 0.039(4) 0.007(3) 0.011(3) 0.007(3)
C28 0.030(4) 0.039(4) 0.057(5) 0.006(3) 0.010(3) -0.002(3)
C29 0.025(3) 0.049(4) 0.049(4) -0.001(3) 0.005(3) 0.006(3)
C30 0.021(3) 0.031(3) 0.037(4) 0.005(3) 0.005(3) -0.005(3)
C31 0.019(3) 0.024(3) 0.040(4) 0.001(3) 0.013(3) 0.003(3)
C32 0.023(3) 0.040(4) 0.034(4) -0.009(3) 0.007(3) 0.008(3)
C33 0.026(3) 0.031(4) 0.042(4) -0.010(3) 0.000(3) 0.003(3)
C34 0.024(3) 0.056(4) 0.027(4) -0.012(3) -0.002(3) 0.000(3)
C35 0.034(4) 0.057(4) 0.018(4) 0.002(3) -0.004(3) 0.003(3)
C36 0.019(3) 0.049(4) 0.026(4) 0.005(3) -0.008(3) 0.002(3)
C37 0.025(3) 0.032(3) 0.037(4) 0.005(3) 0.015(3) -0.002(3)
C38 0.033(4) 0.032(4) 0.030(4) 0.000(3) 0.006(3) 0.005(3)
C39 0.028(4) 0.031(4) 0.056(4) 0.012(3) 0.001(3) 0.016(3)
C40 0.040(4) 0.032(4) 0.039(4) 0.008(3) -0.001(3) 0.002(3)
C41 0.029(3) 0.026(3) 0.022(3) -0.001(3) 0.004(3) 0.000(3)
C42 0.025(3) 0.016(3) 0.029(4) 0.000(3) 0.006(3) -0.009(3)
C43 0.168(8) 0.048(5) 0.051(5) -0.019(4) 0.048(5) 0.017(5)
C44 0.098(6) 0.037(4) 0.085(5) 0.003(4) -0.017(4) -0.020(4)
C45 0.050(4) 0.036(4) 0.042(4) 0.001(3) 0.011(3) -0.009(3)
C46 0.053(4) 0.048(4) 0.040(4) -0.006(3) -0.007(3) -0.022(3)
C47 0.050(4) 0.078(5) 0.082(5) 0.016(4) 0.002(4) -0.042(4)
C48 0.053(4) 0.087(5) 0.035(4) -0.003(4) 0.009(3) -0.007(4)
C49 0.033(3) 0.030(3) 0.025(3) 0.002(3) 0.000(3) -0.003(3)
C50 0.036(3) 0.025(3) 0.048(4) -0.002(3) 0.004(3) -0.001(3)
N1C 0.031(3) 0.040(3) 0.064(4) -0.020(3) 0.013(3) 0.003(3)
C1C 0.039(4) 0.029(4) 0.061(4) -0.017(3) 0.000(3) 0.003(3)
C2C 0.027(3) 0.037(4) 0.059(4) -0.006(3) -0.002(3) 0.001(3)
C3C 0.036(4) 0.035(4) 0.069(5) -0.005(3) -0.007(3) 0.004(3)
C4C 0.045(4) 0.078(5) 0.108(6) 0.000(5) 0.007(4) 0.001(4)
C5C 0.031(4) 0.035(4) 0.076(5) -0.007(3) 0.001(3) 0.004(3)
C6C 0.044(4) 0.087(6) 0.058(5) -0.024(4) 0.003(4) -0.018(4)
C7C 0.066(5) 0.061(5) 0.083(6) 0.011(4) 0.004(4) 0.008(4)
C8C 0.106(7) 0.184(10) 0.123(9) 0.003(7) 0.011(6) -0.017(7)
C9C 0.015(3) 0.048(4) 0.084(5) -0.030(3) 0.014(3) 0.000(3)
C10C 0.034(4) 0.068(5) 0.069(5) -0.027(4) 0.012(3) -0.003(4)
C11C 0.036(4) 0.081(5) 0.066(5) -0.026(4) 0.023(3) -0.001(4)
C12C 0.046(4) 0.100(6) 0.091(6) -0.060(4) 0.019(4) -0.029(4)
C13C 0.033(4) 0.046(4) 0.069(5) -0.018(4) 0.012(3) 0.004(3)
C14C 0.062(5) 0.067(5) 0.048(5) -0.019(4) -0.003(4) 0.021(4)
C15C 0.072(5) 0.055(5) 0.090(6) -0.012(4) 0.029(4) 0.000(4)
C16C 0.205(10) 0.093(6) 0.071(6) -0.008(5) 0.038(6) 0.056(6)

loop_
_atom_type_symbol
_atom_type_description
_atom_type_scat_dispersion_real
_atom_type_scat_dispersion_imag
_atom_type_scat_source
C C 0.0033 0.0016 'International Tables Vol C Tables 4.2.6.8 and 6.1.1.4'
H H 0.0000 0.0000 'International Tables Vol C Tables 4.2.6.8 and 6.1.1.4'
N N 0.0061 0.0033 'International Tables Vol C Tables 4.2.6.8 and 6.1.1.4'
O O 0.0106 0.0060 'International Tables Vol C Tables 4.2.6.8 and 6.1.1.4'
Cl Cl 0.1484 0.1585 'International Tables Vol C Tables 4.2.6.8 and 6.1.1.4'

loop_
_geom_angle_atom_site_label_1
_geom_angle_atom_site_label_2
_geom_angle_atom_site_label_3
_geom_angle
C2A C1A C6A 120.0
C2A C1A C7A 117.2(6)
C6A C1A C7A 122.7(6)
C1A C2A C3A 120.0
C2A C3A C4A 120.0
C5A C4A C3A 120.0
C6A C5A C4A 120.0
C5A C6A C1A 120.0
O2A C7A O1A 122.1(5)
O2A C7A C1A 126.2(6)
O1A C7A C1A 109.4(6)
C6B C1B C2B 120.0
C3B C2B C1B 120.0
C3B C2B H2AA 110.3
C1B C2B H2AA 129.0
C3B C2B H2BA 120.0
C1B C2B H2BA 120.0
C2B C3B C4B 120.0
C2B C3B H3AA 105.0
C4B C3B H3AA 106.7
C2B C3B H3BA 120.0
C4B C3B H3BA 120.0
C3B C4B C5B 120.0
C3B C4B H4BA 120.0
C5B C4B H4BA 120.0
C4B C5B C6B 120.0
C4B C5B H5BA 120.0
C6B C5B H5BA 120.0
C1B C6B C5B 120.0
C1B C6B H6BA 120.0
C5B C6B H6BA 120.0
C4 N1 C1 110.2(4)
C4 N1 H1N 125.2
C1 N1 H1N 124.6
C10 N2 C11 109.2(4)
C10 N2 H2N 125.5
C11 N2 H2N 125.3
C20 N3 C17 112.0(4)
C20 N3 H3N 123.7
C17 N3 H3N 124.3
C25 N4 C22 111.2(5)
C25 N4 H4N 125.1
C22 N4 H4N 123.7
C31 N5 C32 109.4(4)
C31 N5 H5N 125.5
C32 N5 H5N 125.1
C41 N6 C38 109.4(4)
C41 N6 H6N 125.0
C38 N6 H6N 125.6
C2 C1 N1 105.8(5)
C2 C1 C42 131.4(5)
N1 C1 C42 122.6(5)
C1 C2 C3 109.5(5)
C1 C2 H2 124.5
C3 C2 H2 126.0
C4 C3 C2 107.7(5)
C4 C3 H3 125.7
C2 C3 H3 126.6
C3 C4 N1 106.8(5)
C3 C4 C5 129.0(6)
N1 C4 C5 124.1(5)
C6 C5 C10 115.1(5)
C6 C5 C4 117.9(5)
C10 C5 C4 127.0(5)
C5 C6 C7 125.2(5)
C5 C6 H6 117.6
C7 C6 H6 117.0
C6 C7 C8 116.3(6)
C6 C7 C43 120.9(6)
C8 C7 C43 122.8(6)
C9 C8 C7 120.0(6)
C9 C8 H8 121.0
C7 C8 H8 119.0
C8 C9 C10 121.4(6)
C8 C9 C12 130.3(5)
C10 C9 C12 108.3(5)
N2 C10 C9 107.6(5)
N2 C10 C5 130.5(5)
C9 C10 C5 121.8(5)
N2 C11 C12 108.0(5)
N2 C11 C16 131.2(5)
C12 C11 C16 120.7(5)
C13 C12 C11 120.8(6)
C13 C12 C9 132.7(6)
C11 C12 C9 106.6(5)
C12 C13 C14 119.4(6)
C12 C13 H13 119.4
C14 C13 H13 121.1
C13 C14 C15 119.4(5)
C13 C14 C44 120.8(6)
C15 C14 C44 119.7(6)
C16 C15 C14 122.8(6)
C16 C15 H15 117.9
C14 C15 H15 119.4
C15 C16 C11 116.6(5)
C15 C16 C17 119.2(5)
C11 C16 C17 124.1(5)
C18 C17 N3 106.3(5)
C18 C17 C16 129.1(5)
N3 C17 C16 124.3(4)
C17 C18 C19 108.1(5)
C17 C18 H18 125.9
C19 C18 H18 126.0
C20 C19 C18 108.8(5)
C20 C19 H19 125.0
C18 C19 H19 126.2
N3 C20 C19 104.8(5)
N3 C20 C21 124.1(5)
C19 C20 C21 131.1(5)
C20 C21 C45 108.8(5)
C20 C21 C22 111.0(4)
C45 C21 C22 106.5(4)
C20 C21 C46 109.6(4)
C45 C21 C46 110.9(4)
C22 C21 C46 110.0(4)
N4 C22 C23 105.0(5)
N4 C22 C21 125.4(5)
C23 C22 C21 129.4(5)
C22 C23 C24 108.7(5)
C22 C23 H23 125.2
C24 C23 H23 126.1
C25 C24 C23 106.5(5)
C25 C24 H24 125.7
C23 C24 H24 127.8
C24 C25 N4 108.6(4)
C24 C25 C26 129.4(5)
N4 C25 C26 121.9(5)
C31 C26 C27 114.7(5)
C31 C26 C25 125.6(5)
C27 C26 C25 119.7(5)
C28 C27 C26 124.4(5)
C28 C27 H27 117.3
C26 C27 H27 118.3
C29 C28 C27 117.6(5)
C29 C28 C47 121.5(5)
C27 C28 C47 120.9(5)
C30 C29 C28 120.3(5)
C30 C29 H29 120.1
C28 C29 H29 119.6
C29 C30 C31 119.8(5)
C29 C30 C33 132.6(5)
C31 C30 C33 107.6(5)
N5 C31 C26 127.8(5)
N5 C31 C30 108.9(5)
C26 C31 C30 123.1(5)
C37 C32 N5 132.0(5)
C37 C32 C33 120.9(5)
N5 C32 C33 107.1(5)
C34 C33 C32 118.9(5)
C34 C33 C30 133.9(5)
C32 C33 C30 107.1(4)
C35 C34 C33 119.9(5)
C35 C34 H34 120.7
C33 C34 H34 119.4
C36 C35 C34 120.2(4)
C36 C35 C48 119.7(5)
C34 C35 C48 120.0(5)
C35 C36 C37 123.7(5)
C35 C36 H36 118.3
C37 C36 H36 118.0
C36 C37 C32 116.4(5)
C36 C37 C38 120.1(5)
C32 C37 C38 123.2(4)
C39 C38 N6 105.6(4)
C39 C38 C37 129.3(5)
N6 C38 C37 124.6(4)
C38 C39 C40 110.7(4)
C38 C39 H39 124.1
C40 C39 H39 125.1
C41 C40 C39 105.5(5)
C41 C40 H40 126.3
C39 C40 H40 128.1
C40 C41 N6 108.7(4)
C40 C41 C42 130.0(5)
N6 C41 C42 121.3(4)
C1 C42 C41 113.8(4)
C1 C42 C50 109.2(4)
C41 C42 C50 107.4(4)
C1 C42 C49 109.6(4)
C41 C42 C49 108.9(4)
C50 C42 C49 107.8(4)
C7 C43 H43A 110.0
C7 C43 H43B 111.5
H43A C43 H43B 109.5
C7 C43 H43C 106.9
H43A C43 H43C 109.5
H43B C43 H43C 109.5
C14 C44 H44A 109.9
C14 C44 H44B 109.1
H44A C44 H44B 109.5
C14 C44 H44C 109.4
H44A C44 H44C 109.5
H44B C44 H44C 109.5
C21 C45 H45A 109.9
C21 C45 H45B 110.4
H45A C45 H45B 109.5
C21 C45 H45C 108.1
H45A C45 H45C 109.5
H45B C45 H45C 109.5
C21 C46 H46A 108.8
C21 C46 H46B 108.8
H46A C46 H46B 109.5
C21 C46 H46C 110.8
H46A C46 H46C 109.5
H46B C46 H46C 109.5
C28 C47 H47A 108.5
C28 C47 H47B 110.0
H47A C47 H47B 109.5
C28 C47 H47C 109.9
H47A C47 H47C 109.5
H47B C47 H47C 109.5
C35 C48 H48A 109.4
C35 C48 H48B 108.5
H48A C48 H48B 109.5
C35 C48 H48C 110.5
H48A C48 H48C 109.5
H48B C48 H48C 109.5
C42 C49 H49A 109.5
C42 C49 H49B 110.4
H49A C49 H49B 109.5
C42 C49 H49C 108.6
H49A C49 H49C 109.5
H49B C49 H49C 109.5
C42 C50 H50A 108.5
C42 C50 H50B 110.3
H50A C50 H50B 109.5
C42 C50 H50C 109.6
H50A C50 H50C 109.5
H50B C50 H50C 109.5
C5C N1C C1C 109.9(4)
C5C N1C C9C 110.9(4)
C1C N1C C9C 107.1(4)
C5C N1C C13C 106.7(4)
C1C N1C C13C 112.2(4)
C9C N1C C13C 110.0(4)
C2C C1C N1C 115.1(4)
C2C C1C H1CA 108.1
N1C C1C H1CA 108.6
C2C C1C H1CB 108.8
N1C C1C H1CB 107.9
H1CA C1C H1CB 108.1
C3C C2C C1C 111.6(4)
C3C C2C H2CA 109.8
C1C C2C H2CA 108.9
C3C C2C H2CB 109.7
C1C C2C H2CB 108.5
H2CA C2C H2CB 108.2
C2C C3C C4C 114.7(5)
C2C C3C H3CA 109.1
C4C C3C H3CA 106.8
C2C C3C H3CB 109.2
C4C C3C H3CB 109.0
H3CA C3C H3CB 107.9
C3C C4C H4CA 111.9
C3C C4C H4CB 109.3
H4CA C4C H4CB 109.5
C3C C4C H4CC 107.1
H4CA C4C H4CC 109.5
H4CB C4C H4CC 109.5
C6C C5C N1C 115.1(5)
C6C C5C H5CA 108.5
N1C C5C H5CA 109.6
C6C C5C H5CB 107.3
N1C C5C H5CB 108.0
H5CA C5C H5CB 108.1
C5C C6C C7C 108.6(5)
C5C C6C H6CA 110.3
C7C C6C H6CA 109.9
C5C C6C H6CB 108.5
C7C C6C H6CB 110.6
H6CA C6C H6CB 108.9
C8C C7C C6C 111.9(6)
C8C C7C H7CA 111.5
C6C C7C H7CA 109.0
C8C C7C H7CB 106.2
C6C C7C H7CB 109.7
H7CA C7C H7CB 108.4
C7C C8C H8CA 111.6
C7C C8C H8CB 105.7
H8CA C8C H8CB 109.5
C7C C8C H8CC 111.0
H8CA C8C H8CC 109.5
H8CB C8C H8CC 109.5
C10C C9C N1C 114.5(4)
C10C C9C H9CA 108.6
N1C C9C H9CA 107.8
C10C C9C H9CB 108.3
N1C C9C H9CB 109.4
H9CA C9C H9CB 108.1
C11C C10C C9C 111.9(5)
C11C C10C H10A 109.4
C9C C10C H10A 109.1
C11C C10C H10B 108.2
C9C C10C H10B 109.5
H10A C10C H10B 108.6
C10C C11C C12C 113.7(5)
C10C C11C H11A 108.8
C12C C11C H11A 109.3
C10C C11C H11B 107.9
C12C C11C H11B 108.7
H11A C11C H11B 108.4
C11C C12C H12A 111.4
C11C C12C H12B 108.2
H12A C12C H12B 109.5
C11C C12C H12C 108.8
H12A C12C H12C 109.5
H12B C12C H12C 109.5
C14C C13C N1C 113.9(5)
C14C C13C H13B 110.2
N1C C13C H13B 108.8
C14C C13C H13C 107.4
N1C C13C H13C 108.2
H13B C13C H13C 108.2
C13C C14C C15C 108.0(5)
C13C C14C H14A 111.2
C15C C14C H14A 110.7
C13C C14C H14B 108.6
C15C C14C H14B 109.3
H14A C14C H14B 108.9
C14C C15C C16C 112.3(5)
C14C C15C H15B 109.8
C16C C15C H15B 108.6
C14C C15C H15C 108.4
C16C C15C H15C 109.4
H15B C15C H15C 108.3
C15C C16C H16A 111.3
C15C C16C H16B 109.0
H16A C16C H16B 109.5
C15C C16C H16C 108.1
H16A C16C H16C 109.5
H16B C16C H16C 109.5

loop_
_geom_bond_atom_site_label_1
_geom_bond_atom_site_label_2
_geom_bond_distance
O1A C7A 1.268(6)
O2A C7A 1.205(6)
C1A C2A 1.3899
C1A C6A 1.3901
C1A C7A 1.560(8)
C2A C3A 1.3900
C2A H2AA 0.9601
C2A H2BA 1.2455
C3A C4A 1.3902
C3A H3AA 0.9598
C4A C5A 1.3901
C4A H4AA 0.9597
C5A C6A 1.3898
C5A H5AA 0.9599
C6A H6AA 0.9599
C1B C6B 1.3900
C1B C2B 1.3902
C2B C3B 1.3897
C2B H2AA 0.5376
C2B H2BA 0.9600
C3B C4B 1.3899
C3B H3AA 1.4482
C3B H3BA 0.9603
C4B C5B 1.3900
C4B H4BA 0.9601
C5B C6B 1.3901
C5B H5BA 0.9600
C6B H6BA 0.9601
N1 C4 1.391(6)
N1 C1 1.395(5)
N1 H1N 0.8999
N2 C10 1.387(6)
N2 C11 1.400(6)
N2 H2N 0.8998
N3 C20 1.381(6)
N3 C17 1.381(6)
N3 H3N 0.9001
N4 C25 1.360(6)
N4 C22 1.372(6)
N4 H4N 0.9001
N5 C31 1.387(6)
N5 C32 1.414(6)
N5 H5N 0.9000
N6 C41 1.388(5)
N6 C38 1.401(5)
N6 H6N 0.9001
C1 C2 1.364(6)
C1 C42 1.486(7)
C2 C3 1.414(6)
C2 H2 0.9600
C3 C4 1.370(6)
C3 H3 0.9603
C4 C5 1.447(6)
C5 C6 1.373(7)
C5 C10 1.419(7)
C6 C7 1.423(7)
C6 H6 0.9599
C7 C8 1.423(8)
C7 C43 1.526(8)
C8 C9 1.359(7)
C8 H8 0.9599
C9 C10 1.396(7)
C9 C12 1.430(7)
C11 C12 1.404(7)
C11 C16 1.419(7)
C12 C13 1.370(7)
C13 C14 1.388(8)
C13 H13 0.9600
C14 C15 1.406(7)
C14 C44 1.537(7)
C15 C16 1.372(6)
C15 H15 0.9594
C16 C17 1.463(7)
C17 C18 1.380(6)
C18 C19 1.410(7)
C18 H18 0.9599
C19 C20 1.404(6)
C19 H19 0.9603
C20 C21 1.504(7)
C21 C45 1.511(6)
C21 C22 1.523(7)
C21 C46 1.532(6)
C22 C23 1.386(7)
C23 C24 1.429(6)
C23 H23 0.9600
C24 C25 1.346(7)
C24 H24 0.9601
C25 C26 1.445(6)
C26 C31 1.395(6)
C26 C27 1.414(7)
C27 C28 1.412(6)
C27 H27 0.9600
C28 C29 1.405(7)
C28 C47 1.515(7)
C29 C30 1.387(7)
C29 H29 0.9600
C30 C31 1.410(6)
C30 C33 1.438(7)
C32 C37 1.405(7)
C32 C33 1.437(6)
C33 C34 1.396(6)
C34 C35 1.375(7)
C34 H34 0.9601
C35 C36 1.370(6)
C35 C48 1.507(6)
C36 C37 1.392(6)
C36 H36 0.9599
C37 C38 1.463(6)
C38 C39 1.373(6)
C39 C40 1.419(6)
C39 H39 0.9600
C40 C41 1.383(6)
C40 H40 0.9601
C41 C42 1.532(6)
C42 C50 1.533(6)
C42 C49 1.542(6)
C43 H43A 0.9599
C43 H43B 0.9600
C43 H43C 0.9600
C44 H44A 0.9600
C44 H44B 0.9598
C44 H44C 0.9601
C45 H45A 0.9600
C45 H45B 0.9599
C45 H45C 0.9599
C46 H46A 0.9602
C46 H46B 0.9599
C46 H46C 0.9599
C47 H47A 0.9599
C47 H47B 0.9600
C47 H47C 0.9601
C48 H48A 0.9600
C48 H48B 0.9600
C48 H48C 0.9599
C49 H49A 0.9600
C49 H49B 0.9602
C49 H49C 0.9598
C50 H50A 0.9601
C50 H50B 0.9597
C50 H50C 0.9598
N1C C5C 1.525(6)
N1C C1C 1.529(6)
N1C C9C 1.532(6)
N1C C13C 1.553(6)
C1C C2C 1.516(6)
C1C H1CA 0.9600
C1C H1CB 0.9601
C2C C3C 1.499(6)
C2C H2CA 0.9604
C2C H2CB 0.9599
C3C C4C 1.514(7)
C3C H3CA 0.9599
C3C H3CB 0.9600
C4C H4CA 0.9599
C4C H4CB 0.9600
C4C H4CC 0.9599
C5C C6C 1.518(7)
C5C H5CA 0.9599
C5C H5CB 0.9599
C6C C7C 1.549(7)
C6C H6CA 0.9601
C6C H6CB 0.9600
C7C C8C 1.482(9)
C7C H7CA 0.9601
C7C H7CB 0.9600
C8C H8CA 0.9601
C8C H8CB 0.9598
C8C H8CC 0.9599
C9C C10C 1.519(6)
C9C H9CA 0.9600
C9C H9CB 0.9600
C10C C11C 1.511(6)
C10C H10A 0.9598
C10C H10B 0.9602
C11C C12C 1.520(7)
C11C H11A 0.9602
C11C H11B 0.9598
C12C H12A 0.9600
C12C H12B 0.9597
C12C H12C 0.9601
C13C C14C 1.498(7)
C13C H13B 0.9600
C13C H13C 0.9599
C14C C15C 1.500(7)
C14C H14A 0.9600
C14C H14B 0.9599
C15C C16C 1.580(8)
C15C H15B 0.9599
C15C H15C 0.9601
C16C H16A 0.9600
C16C H16B 0.9598
C16C H16C 0.9600

loop_
_geom_torsion_atom_site_label_1
_geom_torsion_atom_site_label_2
_geom_torsion_atom_site_label_3
_geom_torsion_atom_site_label_4
_geom_torsion
C6A C1A C2A C3A 0.0
C7A C1A C2A C3A -176.4(6)
C1A C2A C3A C4A 0.0
C2A C3A C4A C5A 0.0
C3A C4A C5A C6A 0.0
C4A C5A C6A C1A 0.0
C2A C1A C6A C5A 0.0
C7A C1A C6A C5A 176.2(7)
C2A C1A C7A O2A 25.0(8)
C6A C1A C7A O2A -151.3(6)
C2A C1A C7A O1A -172.0(4)
C6A C1A C7A O1A 11.6(7)
C6B C1B C2B C3B 0.0
C1B C2B C3B C4B 0.0
C2B C3B C4B C5B 0.0
C3B C4B C5B C6B 0.0
C2B C1B C6B C5B 0.0
C4B C5B C6B C1B 0.0
C4 N1 C1 C2 -0.8(5)
C4 N1 C1 C42 -177.8(4)
N1 C1 C2 C3 0.7(5)
C42 C1 C2 C3 177.2(4)
C1 C2 C3 C4 -0.3(6)
C2 C3 C4 N1 -0.2(5)
C2 C3 C4 C5 175.5(4)
C1 N1 C4 C3 0.7(5)
C1 N1 C4 C5 -175.3(4)
C3 C4 C5 C6 -29.9(7)
N1 C4 C5 C6 145.2(5)
C3 C4 C5 C10 150.2(5)
N1 C4 C5 C10 -34.7(7)
C10 C5 C6 C7 -0.3(8)
C4 C5 C6 C7 179.8(5)
C5 C6 C7 C8 4.0(9)
C5 C6 C7 C43 -179.2(5)
C6 C7 C8 C9 -5.1(9)
C43 C7 C8 C9 178.2(6)
C7 C8 C9 C10 2.7(9)
C7 C8 C9 C12 -178.2(6)
C11 N2 C10 C9 -3.1(6)
C11 N2 C10 C5 179.9(5)
C8 C9 C10 N2 -176.1(5)
C12 C9 C10 N2 4.7(6)
C8 C9 C10 C5 1.2(8)
C12 C9 C10 C5 -178.0(5)
C6 C5 C10 N2 174.2(5)
C4 C5 C10 N2 -5.9(9)
C6 C5 C10 C9 -2.4(7)
C4 C5 C10 C9 177.5(5)
C10 N2 C11 C12 0.3(6)
C10 N2 C11 C16 177.5(5)
N2 C11 C12 C13 -177.8(5)
C16 C11 C12 C13 4.7(8)
N2 C11 C12 C9 2.5(6)
C16 C11 C12 C9 -175.0(5)
C8 C9 C12 C13 -3.2(11)
C10 C9 C12 C13 175.9(6)
C8 C9 C12 C11 176.4(6)
C10 C9 C12 C11 -4.5(6)
C11 C12 C13 C14 -0.5(9)
C9 C12 C13 C14 179.1(6)
C12 C13 C14 C15 -3.2(9)
C12 C13 C14 C44 176.0(5)
C13 C14 C15 C16 2.8(9)
C44 C14 C15 C16 -176.4(5)
C14 C15 C16 C11 1.2(8)
C14 C15 C16 C17 -177.5(5)
N2 C11 C16 C15 178.2(5)
C12 C11 C16 C15 -4.9(7)
N2 C11 C16 C17 -3.1(9)
C12 C11 C16 C17 173.7(5)
C20 N3 C17 C18 -0.7(6)
C20 N3 C17 C16 174.7(5)
C15 C16 C17 C18 41.9(8)
C11 C16 C17 C18 -136.7(6)
C15 C16 C17 N3 -132.4(5)
C11 C16 C17 N3 49.0(8)
N3 C17 C18 C19 0.7(6)
C16 C17 C18 C19 -174.5(5)
C17 C18 C19 C20 -0.4(6)
C17 N3 C20 C19 0.5(6)
C17 N3 C20 C21 179.7(4)
C18 C19 C20 N3 0.0(6)
C18 C19 C20 C21 -179.2(5)
N3 C20 C21 C45 -49.9(6)
C19 C20 C21 C45 129.2(5)
N3 C20 C21 C22 67.0(6)
C19 C20 C21 C22 -113.9(6)
N3 C20 C21 C46 -171.3(4)
C19 C20 C21 C46 7.7(8)
C25 N4 C22 C23 -0.8(6)
C25 N4 C22 C21 -176.0(5)
C20 C21 C22 N4 -53.7(6)
C45 C21 C22 N4 64.6(6)
C46 C21 C22 N4 -175.1(4)
C20 C21 C22 C23 132.3(6)
C45 C21 C22 C23 -109.4(6)
C46 C21 C22 C23 10.9(8)
N4 C22 C23 C24 0.7(6)
C21 C22 C23 C24 175.6(5)
C22 C23 C24 C25 -0.3(6)
C23 C24 C25 N4 -0.1(6)
C23 C24 C25 C26 179.1(5)
C22 N4 C25 C24 0.6(6)
C22 N4 C25 C26 -178.7(4)
C24 C25 C26 C31 125.2(6)
N4 C25 C26 C31 -55.6(7)
C24 C25 C26 C27 -52.3(8)
N4 C25 C26 C27 126.9(6)
C31 C26 C27 C28 -1.8(8)
C25 C26 C27 C28 175.9(5)
C26 C27 C28 C29 -0.9(8)
C26 C27 C28 C47 -178.7(5)
C27 C28 C29 C30 1.8(8)
C47 C28 C29 C30 179.5(5)
C28 C29 C30 C31 0.2(8)
C28 C29 C30 C33 -176.8(6)
C32 N5 C31 C26 -174.6(5)
C32 N5 C31 C30 -0.1(5)
C27 C26 C31 N5 177.7(5)
C25 C26 C31 N5 0.1(9)
C27 C26 C31 C30 3.9(7)
C25 C26 C31 C30 -173.7(5)
C29 C30 C31 N5 -178.1(5)
C33 C30 C31 N5 -0.4(6)
C29 C30 C31 C26 -3.3(8)
C33 C30 C31 C26 174.4(5)
C31 N5 C32 C37 176.8(5)
C31 N5 C32 C33 0.6(5)
C37 C32 C33 C34 0.0(8)
N5 C32 C33 C34 176.8(4)
C37 C32 C33 C30 -177.5(5)
N5 C32 C33 C30 -0.8(6)
C29 C30 C33 C34 1.0(11)
C31 C30 C33 C34 -176.3(6)
C29 C30 C33 C32 178.0(6)
C31 C30 C33 C32 0.7(6)
C32 C33 C34 C35 -0.3(8)
C30 C33 C34 C35 176.4(6)
C33 C34 C35 C36 0.5(9)
C33 C34 C35 C48 179.6(5)
C34 C35 C36 C37 -0.4(9)
C48 C35 C36 C37 -179.5(5)
C35 C36 C37 C32 0.1(8)
C35 C36 C37 C38 -173.8(5)
N5 C32 C37 C36 -175.7(5)
C33 C32 C37 C36 0.1(8)
N5 C32 C37 C38 -2.0(9)
C33 C32 C37 C38 173.8(5)
C41 N6 C38 C39 -0.1(6)
C41 N6 C38 C37 171.7(5)
C36 C37 C38 C39 33.0(9)
C32 C37 C38 C39 -140.5(6)
C36 C37 C38 N6 -136.7(5)
C32 C37 C38 N6 49.8(8)
N6 C38 C39 C40 -1.3(6)
C37 C38 C39 C40 -172.5(5)
C38 C39 C40 C41 2.2(6)
C39 C40 C41 N6 -2.2(6)
C39 C40 C41 C42 179.8(5)
C38 N6 C41 C40 1.5(5)
C38 N6 C41 C42 179.7(4)
C2 C1 C42 C41 112.4(6)
N1 C1 C42 C41 -71.5(6)
C2 C1 C42 C50 -7.6(7)
N1 C1 C42 C50 168.5(4)
C2 C1 C42 C49 -125.4(5)
N1 C1 C42 C49 50.6(5)
C40 C41 C42 C1 -115.2(6)
N6 C41 C42 C1 67.0(6)
C40 C41 C42 C50 5.8(7)
N6 C41 C42 C50 -172.0(4)
C40 C41 C42 C49 122.3(5)
N6 C41 C42 C49 -55.5(6)
C5C N1C C1C C2C -55.5(6)
C9C N1C C1C C2C -176.2(4)
C13C N1C C1C C2C 63.1(6)
N1C C1C C2C C3C -163.8(4)
C1C C2C C3C C4C 72.9(7)
C1C N1C C5C C6C -60.7(6)
C9C N1C C5C C6C 57.7(6)
C13C N1C C5C C6C 177.4(4)
N1C C5C C6C C7C -174.8(4)
C5C C6C C7C C8C -179.6(5)
C5C N1C C9C C10C 55.2(6)
C1C N1C C9C C10C 175.2(4)
C13C N1C C9C C10C -62.6(6)
N1C C9C C10C C11C 169.8(5)
C9C C10C C11C C12C 176.9(5)
C5C N1C C13C C14C 174.7(4)
C1C N1C C13C C14C 54.3(6)
C9C N1C C13C C14C -64.9(6)
N1C C13C C14C C15C 176.4(4)
C13C C14C C15C C16C 177.9(5)
